data_4021625
loop_
_publ_author_name
'Chunmei Gao'
'Derong Cao'
'Sheyang Xu'
'Herbert Meier'

_publ_section_title
;
 Acid-Catalyzed Cyclization of Anthracenol Derivatives to Homotriptycenes
;
_journal_name_full 'Journal of Organic Chemistry'
_journal_page_first 3071
_journal_page_last 3076
_journal_paper_doi 10.1021/jo0526791
_journal_volume 71
_journal_year 2006
_chemical_formula_moiety 'C23 H20 O2'
_chemical_formula_sum 'C23 H20 O2'
_chemical_formula_weight 328.39
_chemical_name_systematic
; 
 ? 
;
_space_group_IT_number 2
_space_group_name_Hall '-P 1'
_space_group_name_H-M_alt 'P -1'
_symmetry_cell_setting triclinic
_symmetry_space_group_name_Hall '-P 1'
_symmetry_space_group_name_H-M 'P -1'
_atom_sites_solution_hydrogens geom
_atom_sites_solution_primary direct
_atom_sites_solution_secondary difmap
_audit_creation_method SHELXL-97
_cell_angle_alpha 93.7820(10)
_cell_angle_beta 93.3030(10)
_cell_angle_gamma 116.3750(10)
_cell_formula_units_Z 2
_cell_length_a 8.1942(6)
_cell_length_b 8.9362(6)
_cell_length_c 13.4442(9)
_cell_measurement_reflns_used 2898
_cell_measurement_temperature 293(2)
_cell_measurement_theta_max 27.06
_cell_measurement_theta_min 2.56
_cell_volume 875.88(10)
_computing_cell_refinement 'SAINT-PLUS (Bruker, 2003)'
_computing_data_collection 'SMART (Bruker, 2001)'
_computing_data_reduction SAINT-PLUS
_computing_molecular_graphics SHELXTL
_computing_publication_material SHELXTL
_computing_structure_refinement SHELXTL
_computing_structure_solution 'SHELXTL (Bruker, 2005)'
_diffrn_ambient_temperature 293(2)
_diffrn_measured_fraction_theta_full 0.979
_diffrn_measured_fraction_theta_max 0.979
_diffrn_measurement_device_type 'Bruker AXS SMART 1000 CCD diffractometer'
_diffrn_measurement_method 'phi and omega scans'
_diffrn_radiation_monochromator graphite
_diffrn_radiation_source 'fine-focus sealed tube'
_diffrn_radiation_type MoK\a
_diffrn_radiation_wavelength 0.71073
_diffrn_reflns_av_R_equivalents 0.0193
_diffrn_reflns_av_sigmaI/netI 0.0308
_diffrn_reflns_limit_h_max 10
_diffrn_reflns_limit_h_min -10
_diffrn_reflns_limit_k_max 11
_diffrn_reflns_limit_k_min -11
_diffrn_reflns_limit_l_max 16
_diffrn_reflns_limit_l_min -17
_diffrn_reflns_number 7509
_diffrn_reflns_theta_full 27.09
_diffrn_reflns_theta_max 27.09
_diffrn_reflns_theta_min 2.56
_exptl_absorpt_coefficient_mu 0.078
_exptl_absorpt_correction_T_max 0.9946
_exptl_absorpt_correction_T_min 0.9627
_exptl_absorpt_correction_type multi-scan
_exptl_absorpt_process_details 'SADABS (Sheldrick, 1996)'
_exptl_crystal_colour colorless
_exptl_crystal_density_diffrn 1.245
_exptl_crystal_density_method 'not measured'
_exptl_crystal_description plate
_exptl_crystal_F_000 348
_exptl_crystal_size_max 0.49
_exptl_crystal_size_mid 0.37
_exptl_crystal_size_min 0.07
_refine_diff_density_max 0.189
_refine_diff_density_min -0.197
_refine_diff_density_rms 0.035
_refine_ls_extinction_method none
_refine_ls_goodness_of_fit_ref 1.013
_refine_ls_hydrogen_treatment constr
_refine_ls_matrix_type full
_refine_ls_number_parameters 228
_refine_ls_number_reflns 3792
_refine_ls_number_restraints 0
_refine_ls_restrained_S_all 1.013
_refine_ls_R_factor_all 0.0716
_refine_ls_R_factor_gt 0.0424
_refine_ls_shift/su_max 0.000
_refine_ls_shift/su_mean 0.000
_refine_ls_structure_factor_coef Fsqd
_refine_ls_weighting_details 'calc w=1/[\s^2^(Fo^2^)+(0.0495P)^2^+0.1888P] where P=(Fo^2^+2Fc^2^)/3'
_refine_ls_weighting_scheme calc
_refine_ls_wR_factor_gt 0.1010
_refine_ls_wR_factor_ref 0.1156
_reflns_number_gt 2522
_reflns_number_total 3792
_reflns_threshold_expression >2sigma(I)
_cod_data_source_file jo0526791si20051231_101649.cif
_cod_depositor_comments
;
The following automatic conversions were performed:
'_symmetry_cell_setting' value 'Triclinic' changed to 'triclinic'
according to '/home/saulius/struct/CIF-dictionaries/cif_core.dic'
dictionary named 'cif_core.dic' version 2.4.1 from 2010-06-29.

Automatic conversion script
Id: cif_fix_enum 1527 2010-12-29 10:47:43Z saulius 
;
_cod_database_code 4021625

loop_
_symmetry_equiv_pos_as_xyz
'x, y, z'
'-x, -y, -z'

loop_
_atom_site_label
_atom_site_type_symbol
_atom_site_fract_x
_atom_site_fract_y
_atom_site_fract_z
_atom_site_U_iso_or_equiv
_atom_site_adp_type
_atom_site_occupancy
_atom_site_symmetry_multiplicity
_atom_site_calc_flag
_atom_site_refinement_flags
C1 C 0.25172(19) 0.35521(17) 0.32224(10) 0.0340(3) Uani 1 1 d .
H1 H 0.2335 0.3042 0.3856 0.041 Uiso 1 1 calc R
C2 C 0.09816(18) 0.23847(17) 0.24245(10) 0.0320(3) Uani 1 1 d .
C3 C -0.04071(19) 0.08694(17) 0.26808(10) 0.0333(3) Uani 1 1 d .
C4 C -0.1784(2) -0.02285(18) 0.19791(11) 0.0396(4) Uani 1 1 d .
H4 H -0.2680 -0.1229 0.2161 0.048 Uiso 1 1 calc R
C5 C -0.1830(2) 0.01627(18) 0.10023(11) 0.0392(4) Uani 1 1 d .
C6 C -0.0518(2) 0.16473(19) 0.07341(11) 0.0412(4) Uani 1 1 d .
H6 H -0.0566 0.1913 0.0079 0.049 Uiso 1 1 calc R
C7 C 0.0892(2) 0.27612(18) 0.14425(11) 0.0364(3) Uani 1 1 d .
C8 C 0.2249(2) 0.4344(2) 0.10344(12) 0.0470(4) Uani 1 1 d .
H8A H 0.1567 0.4895 0.0754 0.056 Uiso 1 1 calc R
H8B H 0.2769 0.4004 0.0485 0.056 Uiso 1 1 calc R
C9 C 0.3839(2) 0.56546(19) 0.17559(11) 0.0416(4) Uani 1 1 d .
H9 H 0.4578 0.6602 0.1389 0.050 Uiso 1 1 calc R
C10 C 0.3140(2) 0.62938(18) 0.26206(12) 0.0398(4) Uani 1 1 d .
C11 C 0.3122(2) 0.7840(2) 0.27040(15) 0.0556(5) Uani 1 1 d .
H11 H 0.3557 0.8556 0.2206 0.067 Uiso 1 1 calc R
C12 C 0.2461(3) 0.8322(2) 0.35246(17) 0.0663(5) Uani 1 1 d .
H12 H 0.2426 0.9350 0.3569 0.080 Uiso 1 1 calc R
C13 C 0.1857(3) 0.7295(2) 0.42715(16) 0.0640(5) Uani 1 1 d .
H13 H 0.1430 0.7634 0.4826 0.077 Uiso 1 1 calc R
C14 C 0.1879(2) 0.5753(2) 0.42039(13) 0.0480(4) Uani 1 1 d .
H14 H 0.1482 0.5063 0.4717 0.058 Uiso 1 1 calc R
C15 C 0.24914(19) 0.52381(18) 0.33740(11) 0.0361(3) Uani 1 1 d .
C16 C 0.4361(2) 0.38247(18) 0.28999(11) 0.0376(3) Uani 1 1 d .
C17 C 0.5384(2) 0.3089(2) 0.33054(13) 0.0500(4) Uani 1 1 d .
H17 H 0.4950 0.2385 0.3808 0.060 Uiso 1 1 calc R
C18 C 0.7056(3) 0.3403(3) 0.29607(17) 0.0648(5) Uani 1 1 d .
H18 H 0.7734 0.2897 0.3228 0.078 Uiso 1 1 calc R
C19 C 0.7719(3) 0.4456(3) 0.22271(16) 0.0670(6) Uani 1 1 d .
H19 H 0.8846 0.4668 0.2003 0.080 Uiso 1 1 calc R
C20 C 0.6713(2) 0.5203(2) 0.18217(13) 0.0536(5) Uani 1 1 d .
H20 H 0.7163 0.5913 0.1323 0.064 Uiso 1 1 calc R
C21 C 0.5031(2) 0.48974(18) 0.21562(11) 0.0405(4) Uani 1 1 d .
C23 C -0.1755(3) -0.0948(2) 0.39453(13) 0.0611(5) Uani 1 1 d .
H23A H -0.2914 -0.0944 0.3800 0.092 Uiso 1 1 calc R
H23B H -0.1561 -0.1010 0.4649 0.092 Uiso 1 1 calc R
H23C H -0.1750 -0.1901 0.3575 0.092 Uiso 1 1 calc R
C25 C -0.3469(3) -0.0627(2) -0.06267(12) 0.0580(5) Uani 1 1 d .
H25A H -0.3622 0.0379 -0.0600 0.087 Uiso 1 1 calc R
H25B H -0.4530 -0.1535 -0.0987 0.087 Uiso 1 1 calc R
H25C H -0.2406 -0.0456 -0.0961 0.087 Uiso 1 1 calc R
O22 O -0.03264(14) 0.05591(12) 0.36650(7) 0.0445(3) Uani 1 1 d .
O24 O -0.32465(16) -0.10238(14) 0.03640(8) 0.0543(3) Uani 1 1 d .

loop_
_atom_site_aniso_label
_atom_site_aniso_U_11
_atom_site_aniso_U_22
_atom_site_aniso_U_33
_atom_site_aniso_U_23
_atom_site_aniso_U_13
_atom_site_aniso_U_12
C1 0.0316(7) 0.0330(7) 0.0311(7) 0.0055(6) 0.0010(6) 0.0089(6)
C2 0.0296(7) 0.0305(7) 0.0333(7) 0.0015(6) 0.0020(6) 0.0115(6)
C3 0.0352(8) 0.0321(7) 0.0320(7) 0.0036(6) 0.0026(6) 0.0145(6)
C4 0.0370(8) 0.0313(8) 0.0403(9) 0.0044(6) 0.0005(6) 0.0065(6)
C5 0.0351(8) 0.0365(8) 0.0387(8) -0.0023(6) -0.0038(6) 0.0112(7)
C6 0.0434(9) 0.0445(9) 0.0313(8) 0.0046(6) 0.0002(6) 0.0162(7)
C7 0.0347(8) 0.0350(8) 0.0357(8) 0.0051(6) 0.0044(6) 0.0118(6)
C8 0.0445(9) 0.0461(9) 0.0375(8) 0.0108(7) 0.0038(7) 0.0079(8)
C9 0.0370(8) 0.0373(8) 0.0391(8) 0.0103(6) 0.0060(6) 0.0053(7)
C10 0.0331(8) 0.0338(8) 0.0460(9) 0.0065(6) 0.0015(6) 0.0093(6)
C11 0.0530(11) 0.0403(9) 0.0695(12) 0.0160(8) 0.0057(9) 0.0162(8)
C12 0.0677(13) 0.0423(10) 0.0936(16) 0.0028(10) 0.0147(11) 0.0286(10)
C13 0.0655(12) 0.0508(11) 0.0746(13) -0.0059(9) 0.0197(10) 0.0255(10)
C14 0.0452(9) 0.0416(9) 0.0495(10) 0.0004(7) 0.0102(7) 0.0126(7)
C15 0.0277(7) 0.0334(8) 0.0399(8) 0.0014(6) 0.0003(6) 0.0079(6)
C16 0.0317(8) 0.0329(8) 0.0408(8) -0.0038(6) -0.0011(6) 0.0096(6)
C17 0.0418(9) 0.0447(9) 0.0587(11) -0.0012(8) -0.0058(8) 0.0171(8)
C18 0.0460(11) 0.0625(12) 0.0878(15) -0.0095(11) -0.0063(10) 0.0299(10)
C19 0.0401(10) 0.0709(13) 0.0837(15) -0.0165(11) 0.0107(10) 0.0222(10)
C20 0.0409(9) 0.0516(10) 0.0541(10) -0.0069(8) 0.0118(8) 0.0090(8)
C21 0.0342(8) 0.0363(8) 0.0404(8) -0.0042(6) 0.0047(6) 0.0073(7)
C23 0.0594(11) 0.0514(10) 0.0452(10) 0.0194(8) 0.0024(8) -0.0010(9)
C25 0.0585(11) 0.0624(12) 0.0407(9) -0.0047(8) -0.0122(8) 0.0195(9)
O22 0.0448(6) 0.0375(6) 0.0358(6) 0.0097(4) 0.0007(5) 0.0041(5)
O24 0.0524(7) 0.0460(7) 0.0420(6) -0.0003(5) -0.0119(5) 0.0044(6)

loop_
_atom_type_symbol
_atom_type_description
_atom_type_scat_dispersion_real
_atom_type_scat_dispersion_imag
_atom_type_scat_source
C C 0.0033 0.0016 'International Tables Vol C Tables 4.2.6.8 and 6.1.1.4'
H H 0.0000 0.0000 'International Tables Vol C Tables 4.2.6.8 and 6.1.1.4'
O O 0.0106 0.0060 'International Tables Vol C Tables 4.2.6.8 and 6.1.1.4'

loop_
_geom_angle_atom_site_label_1
_geom_angle_atom_site_label_2
_geom_angle_atom_site_label_3
_geom_angle
C16 C1 C15 108.82(11)
C16 C1 C2 110.27(11)
C15 C1 C2 110.04(11)
C16 C1 H1 109.2
C15 C1 H1 109.2
C2 C1 H1 109.2
C7 C2 C3 117.76(12)
C7 C2 C1 122.47(12)
C3 C2 C1 119.77(12)
O22 C3 C4 122.02(12)
O22 C3 C2 116.57(12)
C4 C3 C2 121.41(13)
C3 C4 C5 119.78(13)
C3 C4 H4 120.1
C5 C4 H4 120.1
O24 C5 C6 124.84(13)
O24 C5 C4 114.98(13)
C6 C5 C4 120.18(13)
C5 C6 C7 120.25(13)
C5 C6 H6 119.9
C7 C6 H6 119.9
C2 C7 C6 120.60(13)
C2 C7 C8 125.14(13)
C6 C7 C8 114.26(13)
C7 C8 C9 118.27(12)
C7 C8 H8A 107.7
C9 C8 H8A 107.7
C7 C8 H8B 107.7
C9 C8 H8B 107.7
H8A C8 H8B 107.1
C21 C9 C10 109.36(12)
C21 C9 C8 110.01(13)
C10 C9 C8 111.09(13)
C21 C9 H9 108.8
C10 C9 H9 108.8
C8 C9 H9 108.8
C11 C10 C15 119.24(15)
C11 C10 C9 124.21(14)
C15 C10 C9 116.55(13)
C12 C11 C10 120.18(17)
C12 C11 H11 119.9
C10 C11 H11 119.9
C13 C12 C11 120.38(17)
C13 C12 H12 119.8
C11 C12 H12 119.8
C12 C13 C14 120.16(18)
C12 C13 H13 119.9
C14 C13 H13 119.9
C13 C14 C15 119.98(16)
C13 C14 H14 120.0
C15 C14 H14 120.0
C14 C15 C10 120.02(14)
C14 C15 C1 123.65(14)
C10 C15 C1 116.32(13)
C17 C16 C21 119.81(15)
C17 C16 C1 123.82(14)
C21 C16 C1 116.37(13)
C16 C17 C18 119.90(18)
C16 C17 H17 120.0
C18 C17 H17 120.0
C19 C18 C17 120.46(18)
C19 C18 H18 119.8
C17 C18 H18 119.8
C18 C19 C20 120.06(17)
C18 C19 H19 120.0
C20 C19 H19 120.0
C19 C20 C21 120.24(18)
C19 C20 H20 119.9
C21 C20 H20 119.9
C20 C21 C16 119.52(16)
C20 C21 C9 123.87(15)
C16 C21 C9 116.61(13)
O22 C23 H23A 109.5
O22 C23 H23B 109.5
H23A C23 H23B 109.5
O22 C23 H23C 109.5
H23A C23 H23C 109.5
H23B C23 H23C 109.5
O24 C25 H25A 109.5
O24 C25 H25B 109.5
H25A C25 H25B 109.5
O24 C25 H25C 109.5
H25A C25 H25C 109.5
H25B C25 H25C 109.5
C3 O22 C23 117.36(12)
C5 O24 C25 117.61(13)

loop_
_geom_bond_atom_site_label_1
_geom_bond_atom_site_label_2
_geom_bond_distance
C1 C16 1.514(2)
C1 C15 1.517(2)
C1 C2 1.5339(19)
C1 H1 0.9800
C2 C7 1.3895(19)
C2 C3 1.4089(19)
C3 O22 1.3735(16)
C3 C4 1.377(2)
C4 C5 1.384(2)
C4 H4 0.9300
C5 O24 1.3709(17)
C5 C6 1.374(2)
C6 C7 1.400(2)
C6 H6 0.9300
C7 C8 1.521(2)
C8 C9 1.536(2)
C8 H8A 0.9700
C8 H8B 0.9700
C9 C21 1.508(2)
C9 C10 1.512(2)
C9 H9 0.9800
C10 C11 1.386(2)
C10 C15 1.393(2)
C11 C12 1.382(3)
C11 H11 0.9300
C12 C13 1.368(3)
C12 H12 0.9300
C13 C14 1.383(2)
C13 H13 0.9300
C14 C15 1.382(2)
C14 H14 0.9300
C16 C17 1.384(2)
C16 C21 1.394(2)
C17 C18 1.385(3)
C17 H17 0.9300
C18 C19 1.372(3)
C18 H18 0.9300
C19 C20 1.380(3)
C19 H19 0.9300
C20 C21 1.389(2)
C20 H20 0.9300
C23 O22 1.4294(18)
C23 H23A 0.9600
C23 H23B 0.9600
C23 H23C 0.9600
C25 O24 1.423(2)
C25 H25A 0.9600
C25 H25B 0.9600
C25 H25C 0.9600

loop_
_geom_torsion_atom_site_label_1
_geom_torsion_atom_site_label_2
_geom_torsion_atom_site_label_3
_geom_torsion_atom_site_label_4
_geom_torsion
C16 C1 C2 C7 -58.86(18)
C15 C1 C2 C7 61.19(17)
C16 C1 C2 C3 121.29(14)
C15 C1 C2 C3 -118.66(14)
C7 C2 C3 O22 -177.52(13)
C1 C2 C3 O22 2.33(19)
C7 C2 C3 C4 1.7(2)
C1 C2 C3 C4 -178.47(13)
O22 C3 C4 C5 178.33(13)
C2 C3 C4 C5 -0.8(2)
C3 C4 C5 O24 179.37(14)
C3 C4 C5 C6 -0.6(2)
O24 C5 C6 C7 -178.87(14)
C4 C5 C6 C7 1.1(2)
C3 C2 C7 C6 -1.2(2)
C1 C2 C7 C6 178.98(13)
C3 C2 C7 C8 179.10(14)
C1 C2 C7 C8 -0.7(2)
C5 C6 C7 C2 -0.2(2)
C5 C6 C7 C8 179.59(15)
C2 C7 C8 C9 -0.8(2)
C6 C7 C8 C9 179.49(14)
C7 C8 C9 C21 61.81(18)
C7 C8 C9 C10 -59.43(19)
C21 C9 C10 C11 135.00(16)
C8 C9 C10 C11 -103.38(17)
C21 C9 C10 C15 -44.59(17)
C8 C9 C10 C15 77.03(17)
C15 C10 C11 C12 -0.2(3)
C9 C10 C11 C12 -179.82(16)
C10 C11 C12 C13 1.5(3)
C11 C12 C13 C14 -0.9(3)
C12 C13 C14 C15 -0.8(3)
C13 C14 C15 C10 2.0(2)
C13 C14 C15 C1 -178.30(15)
C11 C10 C15 C14 -1.5(2)
C9 C10 C15 C14 178.11(14)
C11 C10 C15 C1 178.81(14)
C9 C10 C15 C1 -1.58(19)
C16 C1 C15 C14 -133.00(15)
C2 C1 C15 C14 106.07(16)
C16 C1 C15 C10 46.67(16)
C2 C1 C15 C10 -74.26(15)
C15 C1 C16 C17 133.76(15)
C2 C1 C16 C17 -105.45(16)
C15 C1 C16 C21 -45.68(16)
C2 C1 C16 C21 75.11(15)
C21 C16 C17 C18 -0.9(2)
C1 C16 C17 C18 179.67(15)
C16 C17 C18 C19 0.8(3)
C17 C18 C19 C20 -0.5(3)
C18 C19 C20 C21 0.2(3)
C19 C20 C21 C16 -0.4(2)
C19 C20 C21 C9 -179.90(15)
C17 C16 C21 C20 0.7(2)
C1 C16 C21 C20 -179.85(13)
C17 C16 C21 C9 -179.74(13)
C1 C16 C21 C9 -0.28(19)
C10 C9 C21 C20 -134.82(15)
C8 C9 C21 C20 102.90(16)
C10 C9 C21 C16 45.63(17)
C8 C9 C21 C16 -76.64(16)
C4 C3 O22 C23 -1.1(2)
C2 C3 O22 C23 178.14(14)
C6 C5 O24 C25 -5.8(2)
C4 C5 O24 C25 174.25(14)
